data_4514219
loop_
_publ_author_name
'Wang, Junya'
'Meng, Ge'
'Xie, Kun'
'Li, Liting'
'Sun, Huaming'
'Huang, Zhiyan'

_publ_section_title
;
 Mild and Efficient Ni-Catalyzed Biaryl Synthesis with Polyfluoroaryl
 Magnesium Species: Verification of the Arrest State, Uncovering the
 Hidden Competitive Second Transmetalation and Ligand-Accelerated Highly
 Selective Monoarylation
;
_journal_issue 11
_journal_name_full 'ACS Catalysis'
_journal_page_first 7421
_journal_paper_doi 10.1021/acscatal.7b02618
_journal_volume 7
_journal_year 2017
_chemical_formula_moiety 'C18 H25 Cl F4 Mg O3'
_chemical_formula_sum 'C18 H25 Cl F4 Mg O3'
_chemical_formula_weight 425.14
_space_group_crystal_system monoclinic
_space_group_IT_number 4
_space_group_name_Hall 'P 2yb'
_space_group_name_H-M_alt 'P 1 21 1'
_symmetry_space_group_name_Hall 'P 2yb'
_symmetry_space_group_name_H-M 'P 1 21 1'
_atom_sites_solution_hydrogens geom
_atom_sites_solution_primary direct
_audit_creation_date 2017-08-08
_audit_creation_method
;
Olex2 1.2
(compiled 2017.07.20 svn.r3457 for OlexSys, GUI svn.r5370)
;
_cell_angle_alpha 90
_cell_angle_beta 112.848(2)
_cell_angle_gamma 90
_cell_formula_units_Z 2
_cell_length_a 8.8663(6)
_cell_length_b 12.7576(8)
_cell_length_c 9.7375(6)
_cell_measurement_reflns_used 9929
_cell_measurement_temperature 153
_cell_measurement_theta_max 26.488
_cell_measurement_theta_min 2.640
_cell_volume 1015.01(11)
_computing_cell_refinement 'SAINT v8.37A (Bruker, 2015)'
_computing_data_reduction 'SAINT v8.37A (Bruker, 2015)'
_computing_molecular_graphics 'Olex2 (Dolomanov et al., 2009)'
_computing_publication_material 'Olex2 (Dolomanov et al., 2009)'
_computing_structure_refinement 'XL (Sheldrick, 2008)'
_computing_structure_solution 'SIR2004 (Burla et al., 2007)'
_diffrn_ambient_temperature 153.0
_diffrn_detector_type 'Rigaku IP'
_diffrn_measured_fraction_theta_full 0.992
_diffrn_measured_fraction_theta_max 0.986
_diffrn_measurement_device 'four-circle diffractometer'
_diffrn_measurement_device_type 'Bruker APEX-II CCD'
_diffrn_measurement_method '\f and \w scans'
_diffrn_radiation_type MoK\a
_diffrn_radiation_wavelength 0.71073
_diffrn_reflns_av_R_equivalents 0.0304
_diffrn_reflns_av_unetI/netI 0.0275
_diffrn_reflns_Laue_measured_fraction_full 0.992
_diffrn_reflns_Laue_measured_fraction_max 0.986
_diffrn_reflns_limit_h_max 10
_diffrn_reflns_limit_h_min -11
_diffrn_reflns_limit_k_max 15
_diffrn_reflns_limit_k_min -16
_diffrn_reflns_limit_l_max 12
_diffrn_reflns_limit_l_min -12
_diffrn_reflns_number 16720
_diffrn_reflns_point_group_measured_fraction_full 0.993
_diffrn_reflns_point_group_measured_fraction_max 0.982
_diffrn_reflns_theta_full 25.242
_diffrn_reflns_theta_max 26.555
_diffrn_reflns_theta_min 2.493
_diffrn_standards_number 0
_exptl_absorpt_coefficient_mu 0.270
_exptl_absorpt_correction_T_max 0.7454
_exptl_absorpt_correction_T_min 0.6639
_exptl_absorpt_correction_type multi-scan
_exptl_absorpt_process_details
'SADABS-2014/5 (Bruker,2014/5) was used for absorption correction. wR2(int) was 0.1070 before and 0.0440 after correction. The Ratio of minimum to maximum transmission is 0.8907. The \l/2 correction factor is Not present.'
_exptl_crystal_colour 'clear light colourless'
_exptl_crystal_colour_lustre clear
_exptl_crystal_colour_modifier light
_exptl_crystal_colour_primary colourless
_exptl_crystal_density_diffrn 1.391
_exptl_crystal_description block
_exptl_crystal_F_000 444
_exptl_crystal_size_max 0.5
_exptl_crystal_size_mid 0.4
_exptl_crystal_size_min 0.3
_refine_diff_density_max 0.481
_refine_diff_density_min -0.418
_refine_diff_density_rms 0.062
_refine_ls_abs_structure_details
;
 Flack x determined using 1744 quotients [(I+)-(I-)]/[(I+)+(I-)]
 (Parsons, Flack and Wagner, Acta Cryst. B69 (2013) 249-259).
;
_refine_ls_abs_structure_Flack 0.423(19)
_refine_ls_extinction_method none
_refine_ls_goodness_of_fit_ref 1.050
_refine_ls_hydrogen_treatment constr
_refine_ls_matrix_type full
_refine_ls_number_parameters 244
_refine_ls_number_reflns 4161
_refine_ls_number_restraints 1
_refine_ls_restrained_S_all 1.050
_refine_ls_R_factor_all 0.0443
_refine_ls_R_factor_gt 0.0403
_refine_ls_shift/su_max 0.000
_refine_ls_shift/su_mean 0.000
_refine_ls_structure_factor_coef Fsqd
_refine_ls_weighting_details 'w=1/[\s^2^(Fo^2^)+(0.0648P)^2^+0.4766P] where P=(Fo^2^+2Fc^2^)/3'
_refine_ls_weighting_scheme calc
_refine_ls_wR_factor_gt 0.1059
_refine_ls_wR_factor_ref 0.1097
_reflns_Friedel_coverage 0.904
_reflns_Friedel_fraction_full 0.994
_reflns_Friedel_fraction_max 0.978
_reflns_number_gt 3906
_reflns_number_total 4161
_reflns_threshold_expression 'I > 2\s(I)'
_cod_data_source_file cs7b02618_si_003.cif
_cod_data_source_block s
_cod_depositor_comments 'Adding full bibliography for 4514218--4514221.cif.'
_cod_database_code 4514219
_shelx_shelxl_version_number 2014/7
_shelx_space_group_comment
;
The symmetry employed for this shelxl refinement is uniquely defined
by the following loop, which should always be used as a source of
symmetry information in preference to the above space-group names.
They are only intended as comments.
;
_olex2_refinement_description
;
1. Fixed Uiso
 At 1.2 times of:
  All C(H) groups, All C(H,H) groups
2.a Secondary CH2 refined with riding coordinates:
 C00B(H00A,H00B), C00E(H00C,H00D), C00F(H00E,H00F), C00J(H00H,H00I), C00K(H00J,
 H00K), C00L(H00L,H00M), C00M(H00N,H00O), C00N(H00P,H00Q), C00O(H00R,H00S),
 C00P(H00T,H00U), C00Q(H00V,H00W), C00R(H00X,H00Y)
2.b Aromatic/amide H refined with riding coordinates:
 C00G(H00G)
;
_olex2_submission_special_instructions 'No special instructions were received'

loop_
_space_group_symop_operation_xyz
'x, y, z'
'-x, y+1/2, -z'

loop_
_atom_site_label
_atom_site_type_symbol
_atom_site_fract_x
_atom_site_fract_y
_atom_site_fract_z
_atom_site_U_iso_or_equiv
_atom_site_adp_type
_atom_site_occupancy
_atom_site_site_symmetry_order
_atom_site_calc_flag
_atom_site_refinement_flags_posn
Cl01 Cl -0.02668(10) 0.36943(7) 0.33650(9) 0.0292(2) Uani 1 1 d .
Mg02 Mg 0.20589(13) 0.46758(9) 0.47303(12) 0.0230(3) Uani 1 1 d .
F003 F 0.3589(3) 0.2398(2) 0.6658(3) 0.0492(7) Uani 1 1 d .
O004 O 0.0906(3) 0.5398(2) 0.6045(3) 0.0289(5) Uani 1 1 d .
O005 O 0.1817(3) 0.6134(2) 0.3733(3) 0.0300(6) Uani 1 1 d .
F006 F 0.4984(3) 0.6000(2) 0.7053(3) 0.0479(6) Uani 1 1 d .
O007 O 0.3254(3) 0.4271(2) 0.3272(3) 0.0342(6) Uani 1 1 d .
F008 F 0.6053(4) 0.2044(2) 0.9272(3) 0.0601(8) Uani 1 1 d .
F009 F 0.7443(3) 0.5639(3) 0.9648(3) 0.0591(8) Uani 1 1 d .
C00A C 0.4170(4) 0.4218(3) 0.6734(4) 0.0292(8) Uani 1 1 d .
C00B C -0.1388(5) 0.5922(4) 0.6523(5) 0.0363(9) Uani 1 1 d .
H00A H -0.2062 0.5288 0.6440 0.044 Uiso 1 1 calc R
H00B H -0.2073 0.6551 0.6432 0.044 Uiso 1 1 calc R
C00C C 0.5220(5) 0.4987(3) 0.7554(4) 0.0324(8) Uani 1 1 d .
C00D C 0.4534(5) 0.3240(3) 0.7365(4) 0.0333(8) Uani 1 1 d .
C00E C -0.0672(5) 0.5921(3) 0.5354(4) 0.0340(8) Uani 1 1 d .
H00C H -0.1390 0.5535 0.4456 0.041 Uiso 1 1 calc R
H00D H -0.0529 0.6646 0.5065 0.041 Uiso 1 1 calc R
C00F C 0.0103(6) 0.5929(4) 0.7991(5) 0.0418(10) Uani 1 1 d .
H00E H 0.0314 0.6644 0.8417 0.050 Uiso 1 1 calc R
H00F H -0.0066 0.5453 0.8722 0.050 Uiso 1 1 calc R
C00G C 0.6827(5) 0.3832(4) 0.9508(4) 0.0421(11) Uani 1 1 d .
H00G H 0.7714 0.3700 1.0428 0.050 Uiso 1 1 calc R
C00H C 0.6507(5) 0.4811(4) 0.8919(4) 0.0391(9) Uani 1 1 d .
C00I C 0.5812(5) 0.3040(4) 0.8717(5) 0.0383(9) Uani 1 1 d .
C00J C 0.2359(6) 0.7161(3) 0.4386(5) 0.0381(9) Uani 1 1 d .
H00H H 0.3523 0.7274 0.4558 0.046 Uiso 1 1 calc R
H00I H 0.2234 0.7226 0.5349 0.046 Uiso 1 1 calc R
C00K C 0.0978(6) 0.6264(3) 0.2143(4) 0.0385(9) Uani 1 1 d .
H00J H 0.0204 0.5680 0.1703 0.046 Uiso 1 1 calc R
H00K H 0.1764 0.6301 0.1648 0.046 Uiso 1 1 calc R
C00L C 0.1483(6) 0.5564(5) 0.7620(5) 0.0563(14) Uani 1 1 d .
H00L H 0.2366 0.6095 0.7931 0.068 Uiso 1 1 calc R
H00M H 0.1930 0.4902 0.8154 0.068 Uiso 1 1 calc R
C00M C 0.4845(5) 0.4695(4) 0.3516(5) 0.0441(10) Uani 1 1 d .
H00N H 0.5697 0.4352 0.4384 0.053 Uiso 1 1 calc R
H00O H 0.4870 0.5458 0.3708 0.053 Uiso 1 1 calc R
C00N C 0.2740(7) 0.3602(5) 0.1988(7) 0.0649(16) Uani 1 1 d .
H00P H 0.1710 0.3866 0.1215 0.078 Uiso 1 1 calc R
H00Q H 0.2548 0.2882 0.2263 0.078 Uiso 1 1 calc R
C00O C 0.0082(7) 0.7289(4) 0.2002(6) 0.0535(12) Uani 1 1 d .
H00R H -0.0962 0.7186 0.2133 0.064 Uiso 1 1 calc R
H00S H -0.0150 0.7618 0.1020 0.064 Uiso 1 1 calc R
C00P C 0.1271(6) 0.7955(3) 0.3261(5) 0.0456(11) Uani 1 1 d .
H00T H 0.0675 0.8398 0.3718 0.055 Uiso 1 1 calc R
H00U H 0.1931 0.8412 0.2888 0.055 Uiso 1 1 calc R
C00Q C 0.5135(6) 0.4483(5) 0.2125(6) 0.0585(14) Uani 1 1 d .
H00V H 0.4855 0.5103 0.1463 0.070 Uiso 1 1 calc R
H00W H 0.6293 0.4294 0.2366 0.070 Uiso 1 1 calc R
C00R C 0.4051(8) 0.3601(6) 0.1421(7) 0.0740(18) Uani 1 1 d .
H00X H 0.4665 0.2933 0.1675 0.089 Uiso 1 1 calc R
H00Y H 0.3585 0.3683 0.0324 0.089 Uiso 1 1 calc R

loop_
_atom_site_aniso_label
_atom_site_aniso_U_11
_atom_site_aniso_U_22
_atom_site_aniso_U_33
_atom_site_aniso_U_23
_atom_site_aniso_U_13
_atom_site_aniso_U_12
Cl01 0.0242(4) 0.0344(4) 0.0239(4) -0.0028(3) 0.0037(3) -0.0058(3)
Mg02 0.0188(5) 0.0305(6) 0.0164(5) -0.0018(4) 0.0034(4) -0.0011(4)
F003 0.0443(15) 0.0451(14) 0.0480(15) -0.0053(11) 0.0068(12) -0.0003(11)
O004 0.0233(12) 0.0433(14) 0.0176(11) -0.0028(10) 0.0052(10) 0.0048(10)
O005 0.0365(15) 0.0293(13) 0.0213(12) -0.0015(10) 0.0080(11) -0.0017(10)
F006 0.0388(14) 0.0471(14) 0.0509(16) 0.0004(12) 0.0099(12) -0.0068(11)
O007 0.0261(13) 0.0508(16) 0.0256(13) -0.0108(11) 0.0099(11) -0.0050(11)
F008 0.0586(18) 0.0669(18) 0.0477(17) 0.0216(14) 0.0129(14) 0.0230(15)
F009 0.0345(14) 0.088(2) 0.0421(16) -0.0232(14) 0.0014(12) -0.0197(14)
C00A 0.0211(17) 0.045(2) 0.0218(17) -0.0023(15) 0.0085(14) 0.0044(14)
C00B 0.031(2) 0.042(2) 0.038(2) -0.0019(17) 0.0161(17) 0.0024(16)
C00C 0.0213(17) 0.049(2) 0.0259(18) -0.0021(15) 0.0080(15) -0.0010(14)
C00D 0.0252(19) 0.050(2) 0.0248(18) -0.0052(16) 0.0095(15) 0.0016(15)
C00E 0.0279(19) 0.043(2) 0.0266(18) -0.0033(15) 0.0055(15) 0.0075(16)
C00F 0.044(2) 0.057(3) 0.029(2) -0.0018(18) 0.0188(18) 0.003(2)
C00G 0.0223(17) 0.084(3) 0.0164(15) 0.0012(19) 0.0040(13) 0.010(2)
C00H 0.0212(17) 0.067(3) 0.0268(19) -0.0119(19) 0.0073(15) -0.0049(18)
C00I 0.029(2) 0.057(2) 0.0290(19) 0.0071(18) 0.0107(16) 0.0128(17)
C00J 0.044(2) 0.0310(19) 0.039(2) -0.0045(16) 0.0160(18) -0.0068(17)
C00K 0.048(2) 0.039(2) 0.0228(18) 0.0049(15) 0.0077(17) -0.0010(17)
C00L 0.035(2) 0.110(4) 0.019(2) -0.014(2) 0.0058(17) 0.013(2)
C00M 0.027(2) 0.068(3) 0.039(2) -0.015(2) 0.0141(17) -0.009(2)
C00N 0.077(4) 0.069(3) 0.072(4) -0.044(3) 0.055(3) -0.038(3)
C00O 0.054(3) 0.054(3) 0.042(3) 0.013(2) 0.008(2) 0.012(2)
C00P 0.069(3) 0.033(2) 0.047(2) 0.0061(18) 0.036(2) 0.006(2)
C00Q 0.044(3) 0.087(4) 0.056(3) -0.026(3) 0.032(2) -0.017(3)
C00R 0.086(4) 0.096(4) 0.063(3) -0.033(3) 0.053(3) -0.027(4)

loop_
_atom_type_symbol
_atom_type_description
_atom_type_scat_dispersion_real
_atom_type_scat_dispersion_imag
_atom_type_scat_source
C C 0.0033 0.0016 'International Tables Vol C Tables 4.2.6.8 and 6.1.1.4'
H H 0.0000 0.0000 'International Tables Vol C Tables 4.2.6.8 and 6.1.1.4'
Cl Cl 0.1484 0.1585 'International Tables Vol C Tables 4.2.6.8 and 6.1.1.4'
F F 0.0171 0.0103 'International Tables Vol C Tables 4.2.6.8 and 6.1.1.4'
Mg Mg 0.0486 0.0363 'International Tables Vol C Tables 4.2.6.8 and 6.1.1.4'
O O 0.0106 0.0060 'International Tables Vol C Tables 4.2.6.8 and 6.1.1.4'

loop_
_geom_angle_atom_site_label_1
_geom_angle_atom_site_label_2
_geom_angle_atom_site_label_3
_geom_angle
O004 Mg02 Cl01 92.88(8)
O004 Mg02 O007 168.33(12)
O004 Mg02 C00A 91.32(12)
O005 Mg02 Cl01 107.86(9)
O005 Mg02 O004 84.67(11)
O005 Mg02 O007 83.87(12)
O005 Mg02 C00A 123.59(14)
O007 Mg02 Cl01 92.76(8)
O007 Mg02 C00A 93.14(13)
C00A Mg02 Cl01 128.54(12)
C00E O004 Mg02 121.2(2)
C00L O004 Mg02 130.7(3)
C00L O004 C00E 107.9(3)
C00J O005 Mg02 130.4(2)
C00K O005 Mg02 121.5(2)
C00K O005 C00J 108.2(3)
C00M O007 Mg02 120.3(2)
C00N O007 Mg02 130.6(3)
C00N O007 C00M 109.1(3)
C00C C00A Mg02 118.6(3)
C00D C00A Mg02 127.6(3)
C00D C00A C00C 113.6(3)
H00A C00B H00B 109.0
C00E C00B H00A 110.9
C00E C00B H00B 110.9
C00E C00B C00F 104.1(3)
C00F C00B H00A 110.9
C00F C00B H00B 110.9
F006 C00C C00A 119.4(3)
F006 C00C C00H 116.6(4)
C00A C00C C00H 123.9(4)
F003 C00D C00A 119.7(3)
F003 C00D C00I 116.5(4)
C00A C00D C00I 123.8(4)
O004 C00E C00B 105.2(3)
O004 C00E H00C 110.7
O004 C00E H00D 110.7
C00B C00E H00C 110.7
C00B C00E H00D 110.7
H00C C00E H00D 108.8
C00B C00F H00E 110.6
C00B C00F H00F 110.6
H00E C00F H00F 108.8
C00L C00F C00B 105.5(3)
C00L C00F H00E 110.6
C00L C00F H00F 110.6
C00H C00G H00G 121.4
C00H C00G C00I 117.1(4)
C00I C00G H00G 121.4
F009 C00H C00C 118.7(4)
C00G C00H F009 120.6(4)
C00G C00H C00C 120.7(4)
F008 C00I C00D 119.5(4)
F008 C00I C00G 119.7(4)
C00G C00I C00D 120.9(4)
O005 C00J H00H 110.6
O005 C00J H00I 110.6
O005 C00J C00P 105.9(3)
H00H C00J H00I 108.7
C00P C00J H00H 110.6
C00P C00J H00I 110.6
O005 C00K H00J 111.1
O005 C00K H00K 111.1
O005 C00K C00O 103.3(3)
H00J C00K H00K 109.1
C00O C00K H00J 111.1
C00O C00K H00K 111.1
O004 C00L C00F 108.9(4)
O004 C00L H00L 109.9
O004 C00L H00M 109.9
C00F C00L H00L 109.9
C00F C00L H00M 109.9
H00L C00L H00M 108.3
O007 C00M H00N 110.4
O007 C00M H00O 110.4
O007 C00M C00Q 106.5(3)
H00N C00M H00O 108.6
C00Q C00M H00N 110.4
C00Q C00M H00O 110.4
O007 C00N H00P 110.3
O007 C00N H00Q 110.3
O007 C00N C00R 107.3(4)
H00P C00N H00Q 108.5
C00R C00N H00P 110.2
C00R C00N H00Q 110.3
C00K C00O H00R 111.1
C00K C00O H00S 111.1
C00K C00O C00P 103.5(4)
H00R C00O H00S 109.0
C00P C00O H00R 111.1
C00P C00O H00S 111.1
C00J C00P H00T 110.8
C00J C00P H00U 110.8
C00O C00P C00J 104.7(3)
C00O C00P H00T 110.8
C00O C00P H00U 110.8
H00T C00P H00U 108.9
C00M C00Q H00V 110.9
C00M C00Q H00W 110.9
H00V C00Q H00W 108.9
C00R C00Q C00M 104.4(4)
C00R C00Q H00V 110.9
C00R C00Q H00W 110.9
C00N C00R H00X 110.3
C00N C00R H00Y 110.3
C00Q C00R C00N 107.2(4)
C00Q C00R H00X 110.3
C00Q C00R H00Y 110.3
H00X C00R H00Y 108.5

loop_
_geom_bond_atom_site_label_1
_geom_bond_atom_site_label_2
_geom_bond_distance
Cl01 Mg02 2.3363(13)
Mg02 O004 2.133(3)
Mg02 O005 2.071(3)
Mg02 O007 2.139(3)
Mg02 C00A 2.194(4)
F003 C00D 1.372(5)
O004 C00E 1.458(4)
O004 C00L 1.431(5)
O005 C00J 1.454(4)
O005 C00K 1.443(5)
F006 C00C 1.369(5)
O007 C00M 1.441(5)
O007 C00N 1.435(5)
F008 C00I 1.364(5)
F009 C00H 1.361(5)
C00A C00C 1.374(6)
C00A C00D 1.373(6)
C00B H00A 0.9900
C00B H00B 0.9900
C00B C00E 1.503(6)
C00B C00F 1.524(6)
C00C C00H 1.394(5)
C00D C00I 1.387(6)
C00E H00C 0.9900
C00E H00D 0.9900
C00F H00E 0.9900
C00F H00F 0.9900
C00F C00L 1.479(6)
C00G H00G 0.9500
C00G C00H 1.358(7)
C00G C00I 1.373(7)
C00J H00H 0.9900
C00J H00I 0.9900
C00J C00P 1.528(6)
C00K H00J 0.9900
C00K H00K 0.9900
C00K C00O 1.509(7)
C00L H00L 0.9900
C00L H00M 0.9900
C00M H00N 0.9900
C00M H00O 0.9900
C00M C00Q 1.499(6)
C00N H00P 0.9900
C00N H00Q 0.9900
C00N C00R 1.467(7)
C00O H00R 0.9900
C00O H00S 0.9900
C00O C00P 1.527(7)
C00P H00T 0.9900
C00P H00U 0.9900
C00Q H00V 0.9900
C00Q H00W 0.9900
C00Q C00R 1.465(8)
C00R H00X 0.9900
C00R H00Y 0.9900
